data_2219371
loop_
_publ_author_name
'Tang, Chuan-Mei'
'Deng, Guo-Hua'

_publ_section_title
;Bis(2,2'-bipyridine-\k^2^<i>N</i>,<i>N</i>')(4-methylbenzoato-\k^2^<i>O</i>,<i>O</i>')copper(II)
 iodide hemihydrate
;
_journal_coeditor_code HY2148
_journal_issue 9
_journal_name_full 'Acta Crystallographica Section E'
_journal_page_first m1111
_journal_page_last m1112
_journal_paper_doi 10.1107/S1600536808024252
_journal_volume 64
_journal_year 2008
_chemical_formula_iupac '[Cu (C8 H7 O2) (C10 H8 N2)2] I, 0.5H2 O'
_chemical_formula_moiety 'C28 H23 Cu N4 O2 +, I -, 0.5(H2 O1)'
_chemical_formula_sum 'C28 H24 Cu I N4 O2.5'
_chemical_formula_weight 646.96
_chemical_name_systematic
;
Bis(2,2'-bipyridine-\k^2^<i>N</i>,<i>N</i>')(4-methylbenzoato-
\k^2^<i>O</i>,<i>O</i>')copper(II) iodide hemihydrate
;
_space_group_IT_number 2
_symmetry_cell_setting triclinic
_symmetry_space_group_name_Hall '-P 1'
_symmetry_space_group_name_H-M 'P -1'
_atom_sites_solution_hydrogens geom
_atom_sites_solution_primary direct
_atom_sites_solution_secondary difmap
_audit_creation_method SHELXL-97
_cell_angle_alpha 100.943(2)
_cell_angle_beta 114.345(2)
_cell_angle_gamma 111.996(2)
_cell_formula_units_Z 4
_cell_length_a 14.6698(4)
_cell_length_b 15.3588(4)
_cell_length_c 15.4224(7)
_cell_measurement_reflns_used 5300
_cell_measurement_temperature 296(2)
_cell_measurement_theta_max 28.00
_cell_measurement_theta_min 1.26
_cell_volume 2680.64(19)
_computing_cell_refinement 'SAINT (Bruker, 2007)'
_computing_data_collection 'APEX2 (Bruker, 2007)'
_computing_data_reduction 'SAINT (Bruker, 2007)'
_computing_molecular_graphics 'SHELXTL (Sheldrick, 2008)'
_computing_publication_material 'SHELXTL (Sheldrick, 2008)'
_computing_structure_refinement 'SHELXL97 (Sheldrick, 2008)'
_computing_structure_solution 'SHELXS97 (Sheldrick, 2008)'
_diffrn_ambient_temperature 296(2)
_diffrn_measured_fraction_theta_full 0.989
_diffrn_measured_fraction_theta_max 0.989
_diffrn_measurement_device_type 'Bruker SMART APEXII CCD area-detector'
_diffrn_measurement_method '\f and \w'
_diffrn_radiation_monochromator graphite
_diffrn_radiation_source 'fine-focus sealed tube'
_diffrn_radiation_type MoK\a
_diffrn_radiation_wavelength 0.71073
_diffrn_reflns_av_R_equivalents 0.0366
_diffrn_reflns_av_sigmaI/netI 0.0413
_diffrn_reflns_limit_h_max 17
_diffrn_reflns_limit_h_min -17
_diffrn_reflns_limit_k_max 18
_diffrn_reflns_limit_k_min -18
_diffrn_reflns_limit_l_max 18
_diffrn_reflns_limit_l_min -17
_diffrn_reflns_number 29909
_diffrn_reflns_theta_full 25.20
_diffrn_reflns_theta_max 25.20
_diffrn_reflns_theta_min 1.57
_exptl_absorpt_coefficient_mu 2.001
_exptl_absorpt_correction_T_max 0.6243
_exptl_absorpt_correction_T_min 0.5248
_exptl_absorpt_correction_type multi-scan
_exptl_absorpt_process_details '(SADABS; Sheldrick, 1996)'
_exptl_crystal_colour blue
_exptl_crystal_density_diffrn 1.603
_exptl_crystal_density_method 'not measured'
_exptl_crystal_description block
_exptl_crystal_F_000 1288
_exptl_crystal_size_max 0.37
_exptl_crystal_size_mid 0.30
_exptl_crystal_size_min 0.26
_refine_diff_density_max 1.555
_refine_diff_density_min -1.534
_refine_ls_extinction_method none
_refine_ls_goodness_of_fit_ref 1.029
_refine_ls_hydrogen_treatment constr
_refine_ls_matrix_type full
_refine_ls_number_parameters 660
_refine_ls_number_reflns 9564
_refine_ls_number_restraints 3
_refine_ls_restrained_S_all 1.029
_refine_ls_R_factor_all 0.0716
_refine_ls_R_factor_gt 0.0465
_refine_ls_shift/su_max 0.000
_refine_ls_shift/su_mean 0.000
_refine_ls_structure_factor_coef Fsqd
_refine_ls_weighting_details 'calc w=1/[\s^2^(Fo^2^)+(0.0774P)^2^+2.4876P] where P=(Fo^2^+2Fc^2^)/3'
_refine_ls_weighting_scheme calc
_refine_ls_wR_factor_gt 0.1247
_refine_ls_wR_factor_ref 0.1487
_reflns_number_gt 6740
_reflns_number_total 9564
_reflns_threshold_expression I>2\s(I)
_cod_data_source_file hy2148.cif
_cod_data_source_block I
_cod_depositor_comments
;
The following automatic conversions were performed:
'_symmetry_cell_setting' value 'Triclinic' changed to 'triclinic'
according to '/home/saulius/struct/CIF-dictionaries/cif_core.dic'
dictionary named 'cif_core.dic' version 2.4.1 from 2010-06-29.

Automatic conversion script
Id: cif_fix_enum 1527 2010-12-29 10:47:43Z saulius 

The following automatic conversions were performed:

'_symmetry_cell_setting' value 'Triclinic' changed to 'triclinic'
according to /home/saulius/struct/CIF-dictionaries/cif_core.dic
dictionary named 'cif_core.dic' version 2.4.1 from 2010-06-29.

Automatic conversion script
Id: cif_fix_values 1715 2011-07-08 13:25:40Z adriana 
;
_cod_database_code 2219371
_cod_database_fobs_code 2219371

loop_
_symmetry_equiv_pos_as_xyz
'x, y, z'
'-x, -y, -z'

loop_
_atom_site_type_symbol
_atom_site_label
_atom_site_fract_x
_atom_site_fract_y
_atom_site_fract_z
_atom_site_U_iso_or_equiv
_atom_site_adp_type
_atom_site_calc_flag
_atom_site_refinement_flags
_atom_site_occupancy
C C1 0.5583(5) -0.0992(4) 0.8879(4) 0.0588(14) Uani d . 1
H H1 0.6232 -0.0884 0.8844 0.071 Uiso calc R 1
C C2 0.5284(6) -0.1583(5) 0.9396(5) 0.0685(16) Uani d . 1
H H2 0.5726 -0.1862 0.9707 0.082 Uiso calc R 1
C C3 0.4332(6) -0.1746(5) 0.9441(5) 0.0787(19) Uani d . 1
H H3 0.4115 -0.2137 0.9787 0.094 Uiso calc R 1
C C4 0.3693(5) -0.1328(5) 0.8973(5) 0.0698(17) Uani d . 1
H H4 0.3035 -0.1439 0.8992 0.084 Uiso calc R 1
C C5 0.4036(4) -0.0738(4) 0.8470(4) 0.0515(12) Uani d . 1
C C6 0.3422(4) -0.0237(4) 0.7958(4) 0.0543(13) Uani d . 1
C C7 0.2355(6) -0.0438(5) 0.7799(6) 0.083(2) Uani d . 1
H H7 0.1976 -0.0916 0.7998 0.099 Uiso calc R 1
C C8 0.1861(6) 0.0083(7) 0.7338(7) 0.100(3) Uani d . 1
H H8 0.1139 -0.0047 0.7221 0.121 Uiso calc R 1
C C9 0.2416(7) 0.0782(7) 0.7056(6) 0.091(2) Uani d . 1
H H9 0.2095 0.1151 0.6767 0.110 Uiso calc R 1
C C10 0.3481(5) 0.0941(5) 0.7206(5) 0.0719(17) Uani d . 1
H H10 0.3862 0.1408 0.6997 0.086 Uiso calc R 1
C C11 0.3340(4) -0.0838(4) 0.5409(4) 0.0536(13) Uani d . 1
H H11 0.2900 -0.0645 0.5605 0.064 Uiso calc R 1
C C12 0.2824(5) -0.1491(4) 0.4398(4) 0.0617(15) Uani d . 1
H H12 0.2052 -0.1726 0.3913 0.074 Uiso calc R 1
C C13 0.3469(5) -0.1793(4) 0.4111(4) 0.0632(15) Uani d . 1
H H13 0.3130 -0.2250 0.3433 0.076 Uiso calc R 1
C C14 0.4609(5) -0.1414(4) 0.4830(4) 0.0573(13) Uani d . 1
H H14 0.5056 -0.1600 0.4640 0.069 Uiso calc R 1
C C15 0.5095(4) -0.0754(3) 0.5840(4) 0.0441(11) Uani d . 1
C C16 0.6312(4) -0.0306(3) 0.6684(4) 0.0443(11) Uani d . 1
C C17 0.7116(5) -0.0489(4) 0.6564(5) 0.0617(14) Uani d . 1
H H17 0.6910 -0.0899 0.5912 0.074 Uiso calc R 1
C C18 0.8221(5) -0.0065(5) 0.7407(5) 0.0733(17) Uani d . 1
H H18 0.8765 -0.0189 0.7334 0.088 Uiso calc R 1
C C19 0.8507(5) 0.0547(5) 0.8365(5) 0.0703(16) Uani d . 1
H H19 0.9242 0.0830 0.8950 0.084 Uiso calc R 1
C C20 0.7693(4) 0.0734(4) 0.8442(4) 0.0595(14) Uani d . 1
H H20 0.7894 0.1163 0.9083 0.071 Uiso calc R 1
C C21 0.6656(4) 0.2547(4) 0.8568(4) 0.0494(12) Uani d . 1
C C22 0.7626(4) 0.3594(4) 0.9370(4) 0.0472(12) Uani d . 1
C C23 0.8244(5) 0.3793(5) 1.0407(4) 0.0666(16) Uani d . 1
H H23 0.8066 0.3261 1.0623 0.080 Uiso calc R 1
C C24 0.9126(5) 0.4775(5) 1.1130(5) 0.0778(18) Uani d . 1
H H24 0.9520 0.4891 1.1829 0.093 Uiso calc R 1
C C25 0.9441(5) 0.5588(4) 1.0854(5) 0.0642(16) Uani d . 1
C C26 0.8836(5) 0.5382(4) 0.9817(5) 0.0664(16) Uani d . 1
H H26 0.9037 0.5911 0.9600 0.080 Uiso calc R 1
C C27 0.7936(5) 0.4407(4) 0.9084(4) 0.0577(13) Uani d . 1
H H27 0.7531 0.4297 0.8387 0.069 Uiso calc R 1
C C28 1.0395(6) 0.6647(5) 1.1648(6) 0.099(2) Uani d . 1
H H28A 1.0074 0.7023 1.1859 0.148 Uiso calc R 1
H H28B 1.0801 0.6992 1.1353 0.148 Uiso calc R 1
H H28C 1.0924 0.6605 1.2243 0.148 Uiso calc R 1
C C36 1.0037(6) 0.3445(7) 0.4202(7) 0.105(3) Uani d . 1
H H36A 0.9998 0.3090 0.3592 0.158 Uiso calc R 1
H H36B 1.0105 0.3080 0.4644 0.158 Uiso calc R 1
H H36C 1.0701 0.4127 0.4573 0.158 Uiso calc R 1
C C30 0.8952(5) 0.3506(5) 0.3882(5) 0.0709(17) Uani d . 1
C C31 0.8731(6) 0.4128(7) 0.3403(6) 0.098(3) Uani d . 1
H H31 0.9283 0.4540 0.3288 0.118 Uiso calc R 1
C C32 0.7725(5) 0.4176(5) 0.3080(5) 0.0744(18) Uani d . 1
H H32 0.7607 0.4606 0.2751 0.089 Uiso calc R 1
C C33 0.6900(4) 0.3575(4) 0.3255(4) 0.0432(11) Uani d . 1
C C34 0.7122(4) 0.2956(4) 0.3758(4) 0.0521(12) Uani d . 1
H H34 0.6580 0.2551 0.3886 0.063 Uiso calc R 1
C C35 0.5819(4) 0.3622(4) 0.2935(4) 0.0461(11) Uani d . 1
C C37 0.6852(4) 0.6225(4) 0.4203(5) 0.0648(15) Uani d . 1
H H37 0.7121 0.6057 0.3783 0.078 Uiso calc R 1
C C38 0.7636(5) 0.6975(4) 0.5194(5) 0.0746(18) Uani d . 1
H H38 0.8424 0.7318 0.5438 0.090 Uiso calc R 1
C C39 0.7249(5) 0.7213(4) 0.5815(5) 0.0669(16) Uani d . 1
H H39 0.7775 0.7697 0.6501 0.080 Uiso calc R 1
C C40 0.6076(5) 0.6734(4) 0.5428(4) 0.0562(13) Uani d . 1
H H40 0.5798 0.6901 0.5840 0.067 Uiso calc R 1
C C41 0.5320(4) 0.6000(3) 0.4412(4) 0.0441(11) Uani d . 1
C C42 0.4036(4) 0.5452(3) 0.3899(3) 0.0417(11) Uani d . 1
C C43 0.3480(5) 0.5727(4) 0.4316(4) 0.0569(13) Uani d . 1
H H43 0.3898 0.6275 0.4960 0.068 Uiso calc R 1
C C44 0.2272(5) 0.5173(5) 0.3759(5) 0.0681(16) Uani d . 1
H H44 0.1867 0.5358 0.4015 0.082 Uiso calc R 1
C C45 0.1691(5) 0.4352(4) 0.2830(5) 0.0627(15) Uani d . 1
H H45 0.0886 0.3955 0.2457 0.075 Uiso calc R 1
C C46 0.2306(4) 0.4124(4) 0.2458(4) 0.0506(12) Uani d . 1
H H46 0.1902 0.3567 0.1824 0.061 Uiso calc R 1
C C47 0.2668(5) 0.2356(4) 0.1058(5) 0.0598(14) Uani d . 1
H H47 0.2849 0.2271 0.1678 0.072 Uiso calc R 1
C C48 0.1841(5) 0.1508(4) 0.0136(6) 0.0715(17) Uani d . 1
H H48 0.1474 0.0861 0.0126 0.086 Uiso calc R 1
C C49 0.1574(5) 0.1646(5) -0.0771(6) 0.082(2) Uani d . 1
H H49 0.1013 0.1087 -0.1408 0.098 Uiso calc R 1
C C50 0.2138(5) 0.2621(5) -0.0742(4) 0.0706(17) Uani d . 1
H H50 0.1966 0.2717 -0.1356 0.085 Uiso calc R 1
C C51 0.2964(4) 0.3448(4) 0.0223(4) 0.0499(12) Uani d . 1
C C52 0.3624(4) 0.4512(4) 0.0340(4) 0.0481(12) Uani d . 1
C C29 0.8130(5) 0.2930(4) 0.4069(5) 0.0606(14) Uani d . 1
H H29 0.8261 0.2514 0.4414 0.073 Uiso calc R 1
C C53 0.3479(5) 0.4781(5) -0.0497(4) 0.0609(14) Uani d . 1
H H53 0.2921 0.4294 -0.1177 0.073 Uiso calc R 1
C C54 0.4170(6) 0.5774(5) -0.0305(5) 0.0700(17) Uani d . 1
H H54 0.4096 0.5968 -0.0856 0.084 Uiso calc R 1
C C55 0.4974(5) 0.6486(5) 0.0704(5) 0.0643(15) Uani d . 1
H H55 0.5449 0.7165 0.0847 0.077 Uiso calc R 1
C C56 0.5062(5) 0.6173(4) 0.1499(4) 0.0533(13) Uani d . 1
H H56 0.5604 0.6655 0.2183 0.064 Uiso calc R 1
Cu Cu2 0.44994(5) 0.45165(4) 0.24535(4) 0.04330(16) Uani d . 1
Cu Cu1 0.53604(5) 0.04754(4) 0.76873(5) 0.04622(17) Uani d . 1
I I1 0.04839(6) 0.20792(5) 0.62512(4) 0.1112(2) Uani d . 1
I I2 0.98058(3) 0.14574(3) 0.13668(3) 0.07583(16) Uani d . 1
N N1 0.4398(3) 0.5204(3) 0.1327(3) 0.0449(9) Uani d . 1
N N2 0.3228(3) 0.3298(3) 0.1110(3) 0.0483(10) Uani d . 1
N N3 0.3964(4) 0.0430(3) 0.7649(3) 0.0544(11) Uani d . 1
N N4 0.4981(3) -0.0577(3) 0.8433(3) 0.0498(10) Uani d . 1
N N5 0.4459(3) -0.0467(3) 0.6130(3) 0.0440(9) Uani d . 1
N N6 0.6613(3) 0.0313(3) 0.7616(3) 0.0479(10) Uani d . 1
N N7 0.3464(3) 0.4665(3) 0.2964(3) 0.0416(9) Uani d . 1
N N8 0.5707(3) 0.5723(3) 0.3818(3) 0.0478(10) Uani d . 1
O O1 0.6478(3) 0.1823(3) 0.8889(3) 0.0568(9) Uani d . 1
O O2 0.6079(3) 0.2405(3) 0.7651(3) 0.0674(10) Uani d . 1
O O3 0.5675(3) 0.4192(3) 0.2437(3) 0.0522(8) Uani d . 1
O O4 0.5122(3) 0.3137(3) 0.3162(3) 0.0597(9) Uani d . 1
O O1W 0.8745(9) 0.9386(6) 0.5468(7) 0.201(4) Uani d D 1
H H2W 0.9082 1.0013 0.5663 0.301 Uiso d RD 1
H H1W 0.8900 0.9191 0.5042 0.301 Uiso d RD 1

loop_
_atom_site_aniso_label
_atom_site_aniso_U_11
_atom_site_aniso_U_22
_atom_site_aniso_U_33
_atom_site_aniso_U_12
_atom_site_aniso_U_13
_atom_site_aniso_U_23
C1 0.063(3) 0.062(3) 0.066(4) 0.034(3) 0.041(3) 0.030(3)
C2 0.075(4) 0.066(4) 0.066(4) 0.034(3) 0.039(3) 0.031(3)
C3 0.093(5) 0.070(4) 0.078(4) 0.029(4) 0.062(4) 0.028(3)
C4 0.069(4) 0.064(4) 0.067(4) 0.018(3) 0.050(3) 0.011(3)
C5 0.049(3) 0.045(3) 0.048(3) 0.015(2) 0.031(3) 0.004(2)
C6 0.042(3) 0.056(3) 0.049(3) 0.017(2) 0.027(3) 0.001(2)
C7 0.058(4) 0.090(5) 0.097(5) 0.035(4) 0.049(4) 0.020(4)
C8 0.060(4) 0.124(7) 0.101(6) 0.050(5) 0.041(4) 0.011(5)
C9 0.079(5) 0.106(6) 0.091(5) 0.071(5) 0.034(4) 0.023(4)
C10 0.067(4) 0.069(4) 0.076(4) 0.046(3) 0.032(3) 0.013(3)
C11 0.049(3) 0.054(3) 0.048(3) 0.023(2) 0.022(3) 0.018(2)
C12 0.051(3) 0.065(4) 0.045(3) 0.021(3) 0.016(3) 0.017(3)
C13 0.068(4) 0.068(4) 0.043(3) 0.028(3) 0.029(3) 0.015(3)
C14 0.065(4) 0.055(3) 0.056(3) 0.030(3) 0.037(3) 0.017(3)
C15 0.047(3) 0.040(2) 0.050(3) 0.021(2) 0.029(2) 0.022(2)
C16 0.048(3) 0.043(3) 0.053(3) 0.027(2) 0.032(2) 0.022(2)
C17 0.059(3) 0.062(3) 0.070(4) 0.034(3) 0.038(3) 0.019(3)
C18 0.059(4) 0.083(4) 0.087(5) 0.043(3) 0.042(4) 0.029(4)
C19 0.042(3) 0.085(4) 0.070(4) 0.030(3) 0.025(3) 0.021(3)
C20 0.041(3) 0.065(3) 0.055(3) 0.022(3) 0.022(3) 0.015(3)
C21 0.044(3) 0.054(3) 0.048(3) 0.022(2) 0.031(3) 0.009(2)
C22 0.039(3) 0.043(3) 0.049(3) 0.016(2) 0.023(2) 0.008(2)
C23 0.060(4) 0.069(4) 0.052(3) 0.019(3) 0.027(3) 0.023(3)
C24 0.056(4) 0.084(5) 0.047(3) 0.017(3) 0.014(3) 0.010(3)
C25 0.041(3) 0.056(3) 0.067(4) 0.015(3) 0.026(3) 0.000(3)
C26 0.054(3) 0.049(3) 0.083(5) 0.021(3) 0.034(3) 0.019(3)
C27 0.055(3) 0.054(3) 0.056(3) 0.027(3) 0.026(3) 0.016(3)
C28 0.057(4) 0.075(4) 0.098(5) 0.013(3) 0.026(4) -0.008(4)
C36 0.064(4) 0.188(8) 0.124(6) 0.083(5) 0.063(5) 0.107(7)
C30 0.055(3) 0.109(5) 0.072(4) 0.048(3) 0.039(3) 0.053(4)
C31 0.059(4) 0.168(7) 0.121(6) 0.064(5) 0.062(4) 0.109(6)
C32 0.057(4) 0.097(5) 0.088(5) 0.041(3) 0.041(3) 0.061(4)
C33 0.038(3) 0.052(3) 0.039(3) 0.022(2) 0.021(2) 0.016(2)
C34 0.050(3) 0.056(3) 0.060(3) 0.027(2) 0.037(3) 0.025(3)
C35 0.042(3) 0.055(3) 0.031(2) 0.025(2) 0.015(2) 0.006(2)
C37 0.041(3) 0.061(3) 0.071(4) 0.022(3) 0.025(3) 0.007(3)
C38 0.036(3) 0.057(3) 0.088(5) 0.020(3) 0.015(3) 0.000(3)
C39 0.051(3) 0.053(3) 0.058(3) 0.023(3) 0.009(3) 0.003(3)
C40 0.053(3) 0.055(3) 0.044(3) 0.024(3) 0.019(3) 0.010(2)
C41 0.042(3) 0.039(2) 0.039(3) 0.017(2) 0.015(2) 0.015(2)
C42 0.042(3) 0.039(2) 0.039(3) 0.018(2) 0.020(2) 0.017(2)
C43 0.056(3) 0.053(3) 0.054(3) 0.021(3) 0.033(3) 0.014(2)
C44 0.070(4) 0.066(4) 0.080(4) 0.032(3) 0.054(4) 0.023(3)
C45 0.048(3) 0.060(3) 0.075(4) 0.021(3) 0.038(3) 0.018(3)
C46 0.042(3) 0.045(3) 0.053(3) 0.015(2) 0.023(2) 0.014(2)
C47 0.051(3) 0.051(3) 0.067(4) 0.026(3) 0.029(3) 0.013(3)
C48 0.051(3) 0.050(3) 0.084(5) 0.015(3) 0.032(3) 0.005(3)
C49 0.044(3) 0.067(4) 0.077(5) 0.011(3) 0.020(3) -0.015(3)
C50 0.049(3) 0.087(5) 0.045(3) 0.026(3) 0.019(3) 0.003(3)
C51 0.040(3) 0.061(3) 0.041(3) 0.027(2) 0.020(2) 0.007(2)
C52 0.044(3) 0.064(3) 0.043(3) 0.035(2) 0.025(2) 0.016(2)
C29 0.062(3) 0.076(4) 0.070(4) 0.045(3) 0.041(3) 0.043(3)
C53 0.067(4) 0.084(4) 0.044(3) 0.049(3) 0.029(3) 0.026(3)
C54 0.092(5) 0.094(5) 0.062(4) 0.066(4) 0.048(4) 0.046(4)
C55 0.081(4) 0.067(4) 0.075(4) 0.046(3) 0.052(4) 0.041(3)
C56 0.062(3) 0.053(3) 0.053(3) 0.034(3) 0.032(3) 0.025(3)
Cu2 0.0401(3) 0.0434(3) 0.0389(3) 0.0195(3) 0.0192(3) 0.0103(2)
Cu1 0.0409(3) 0.0460(3) 0.0491(4) 0.0218(3) 0.0244(3) 0.0136(3)
I1 0.1320(5) 0.1664(6) 0.0966(4) 0.1121(5) 0.0670(4) 0.0762(4)
I2 0.0619(3) 0.0608(3) 0.0672(3) 0.01033(19) 0.0296(2) 0.0105(2)
N1 0.045(2) 0.053(2) 0.040(2) 0.029(2) 0.0223(19) 0.0163(18)
N2 0.042(2) 0.043(2) 0.046(2) 0.0190(18) 0.0195(19) 0.0059(18)
N3 0.046(2) 0.055(3) 0.054(3) 0.028(2) 0.024(2) 0.009(2)
N4 0.046(2) 0.051(2) 0.051(2) 0.021(2) 0.031(2) 0.015(2)
N5 0.044(2) 0.039(2) 0.045(2) 0.0182(18) 0.023(2) 0.0153(17)
N6 0.042(2) 0.046(2) 0.053(3) 0.0201(19) 0.027(2) 0.017(2)
N7 0.040(2) 0.043(2) 0.039(2) 0.0192(18) 0.0207(18) 0.0167(17)
N8 0.040(2) 0.049(2) 0.049(2) 0.0215(19) 0.023(2) 0.0126(19)
O1 0.058(2) 0.046(2) 0.059(2) 0.0213(17) 0.0337(19) 0.0136(17)
O2 0.068(2) 0.065(2) 0.048(2) 0.022(2) 0.029(2) 0.0106(18)
O3 0.053(2) 0.060(2) 0.051(2) 0.0343(17) 0.0282(17) 0.0239(17)
O4 0.048(2) 0.084(3) 0.058(2) 0.0359(19) 0.0337(19) 0.031(2)
O1W 0.325(12) 0.176(7) 0.233(9) 0.142(8) 0.225(10) 0.116(7)

loop_
_atom_type_symbol
_atom_type_description
_atom_type_scat_dispersion_real
_atom_type_scat_dispersion_imag
_atom_type_scat_source
C C 0.0033 0.0016 'International Tables Vol C Tables 4.2.6.8 and 6.1.1.4'
H H 0.0000 0.0000 'International Tables Vol C Tables 4.2.6.8 and 6.1.1.4'
N N 0.0061 0.0033 'International Tables Vol C Tables 4.2.6.8 and 6.1.1.4'
O O 0.0106 0.0060 'International Tables Vol C Tables 4.2.6.8 and 6.1.1.4'
Cu Cu 0.3201 1.2651 'International Tables Vol C Tables 4.2.6.8 and 6.1.1.4'
I I -0.4742 1.8119 'International Tables Vol C Tables 4.2.6.8 and 6.1.1.4'

loop_
_geom_angle_atom_site_label_1
_geom_angle_atom_site_label_2
_geom_angle_atom_site_label_3
_geom_angle
N4 C1 C2 122.5(5)
N4 C1 H1 118.7
C2 C1 H1 118.7
C3 C2 C1 118.7(6)
C3 C2 H2 120.6
C1 C2 H2 120.6
C2 C3 C4 119.3(6)
C2 C3 H3 120.3
C4 C3 H3 120.3
C3 C4 C5 119.5(6)
C3 C4 H4 120.2
C5 C4 H4 120.2
N4 C5 C4 120.7(5)
N4 C5 C6 115.5(4)
C4 C5 C6 123.8(5)
N3 C6 C7 121.3(6)
N3 C6 C5 116.0(4)
C7 C6 C5 122.8(6)
C6 C7 C8 118.7(7)
C6 C7 H7 120.7
C8 C7 H7 120.7
C9 C8 C7 120.6(7)
C9 C8 H8 119.7
C7 C8 H8 119.7
C8 C9 C10 118.8(7)
C8 C9 H9 120.6
C10 C9 H9 120.6
N3 C10 C9 120.8(7)
N3 C10 H10 119.6
C9 C10 H10 119.6
N5 C11 C12 122.4(5)
N5 C11 H11 118.8
C12 C11 H11 118.8
C11 C12 C13 118.8(5)
C11 C12 H12 120.6
C13 C12 H12 120.6
C14 C13 C12 119.5(5)
C14 C13 H13 120.3
C12 C13 H13 120.3
C13 C14 C15 119.7(5)
C13 C14 H14 120.1
C15 C14 H14 120.1
N5 C15 C14 121.0(5)
N5 C15 C16 114.4(4)
C14 C15 C16 124.6(5)
N6 C16 C17 120.4(5)
N6 C16 C15 115.3(4)
C17 C16 C15 124.3(5)
C18 C17 C16 120.1(6)
C18 C17 H17 119.9
C16 C17 H17 119.9
C17 C18 C19 118.7(6)
C17 C18 H18 120.7
C19 C18 H18 120.7
C20 C19 C18 119.3(6)
C20 C19 H19 120.4
C18 C19 H19 120.4
N6 C20 C19 121.7(5)
N6 C20 H20 119.1
C19 C20 H20 119.1
O2 C21 O1 123.2(5)
O2 C21 C22 120.5(5)
O1 C21 C22 116.3(5)
C23 C22 C27 117.5(5)
C23 C22 C21 122.2(5)
C27 C22 C21 120.3(5)
C22 C23 C24 120.7(6)
C22 C23 H23 119.7
C24 C23 H23 119.7
C25 C24 C23 122.3(6)
C25 C24 H24 118.9
C23 C24 H24 118.9
C26 C25 C24 116.8(5)
C26 C25 C28 121.7(6)
C24 C25 C28 121.6(6)
C25 C26 C27 121.7(6)
C25 C26 H26 119.1
C27 C26 H26 119.1
C26 C27 C22 121.0(5)
C26 C27 H27 119.5
C22 C27 H27 119.5
C25 C28 H28A 109.5
C25 C28 H28B 109.5
H28A C28 H28B 109.5
C25 C28 H28C 109.5
H28A C28 H28C 109.5
H28B C28 H28C 109.5
C30 C36 H36A 109.5
C30 C36 H36B 109.5
H36A C36 H36B 109.5
C30 C36 H36C 109.5
H36A C36 H36C 109.5
H36B C36 H36C 109.5
C31 C30 C29 116.7(5)
C31 C30 C36 122.4(6)
C29 C30 C36 120.9(6)
C30 C31 C32 123.3(6)
C30 C31 H31 118.4
C32 C31 H31 118.4
C33 C32 C31 119.1(5)
C33 C32 H32 120.5
C31 C32 H32 120.5
C34 C33 C32 118.3(5)
C34 C33 C35 121.2(4)
C32 C33 C35 120.5(5)
C29 C34 C33 121.1(5)
C29 C34 H34 119.5
C33 C34 H34 119.5
O4 C35 O3 123.7(4)
O4 C35 C33 120.0(4)
O3 C35 C33 116.3(4)
N8 C37 C38 122.2(6)
N8 C37 H37 118.9
C38 C37 H37 118.9
C39 C38 C37 119.2(5)
C39 C38 H38 120.4
C37 C38 H38 120.4
C38 C39 C40 119.8(5)
C38 C39 H39 120.1
C40 C39 H39 120.1
C39 C40 C41 118.5(5)
C39 C40 H40 120.7
C41 C40 H40 120.7
N8 C41 C40 121.6(5)
N8 C41 C42 115.0(4)
C40 C41 C42 123.5(5)
N7 C42 C43 122.7(4)
N7 C42 C41 113.9(4)
C43 C42 C41 123.4(4)
C42 C43 C44 118.7(5)
C42 C43 H43 120.7
C44 C43 H43 120.7
C45 C44 C43 118.8(5)
C45 C44 H44 120.6
C43 C44 H44 120.6
C46 C45 C44 119.2(5)
C46 C45 H45 120.4
C44 C45 H45 120.4
N7 C46 C45 123.0(5)
N7 C46 H46 118.5
C45 C46 H46 118.5
N2 C47 C48 123.2(6)
N2 C47 H47 118.4
C48 C47 H47 118.4
C49 C48 C47 117.8(6)
C49 C48 H48 121.1
C47 C48 H48 121.1
C48 C49 C50 120.3(6)
C48 C49 H49 119.8
C50 C49 H49 119.8
C51 C50 C49 118.7(6)
C51 C50 H50 120.6
C49 C50 H50 120.6
N2 C51 C50 120.2(5)
N2 C51 C52 116.7(4)
C50 C51 C52 123.0(5)
N1 C52 C53 121.9(5)
N1 C52 C51 114.6(4)
C53 C52 C51 123.5(5)
C34 C29 C30 121.6(5)
C34 C29 H29 119.2
C30 C29 H29 119.2
C54 C53 C52 118.8(5)
C54 C53 H53 120.6
C52 C53 H53 120.6
C53 C54 C55 119.7(5)
C53 C54 H54 120.1
C55 C54 H54 120.1
C54 C55 C56 118.6(6)
C54 C55 H55 120.7
C56 C55 H55 120.7
N1 C56 C55 122.6(5)
N1 C56 H56 118.7
C55 C56 H56 118.7
O1 Cu1 O2 52.46(16)
O1 Cu1 N6 92.58(16)
O1 Cu1 N3 94.78(16)
O2 Cu1 N6 96.13(16)
O2 Cu1 N3 90.52(16)
N6 Cu1 N3 172.15(16)
O1 Cu1 N5 152.67(15)
O2 Cu1 N5 101.75(16)
N6 Cu1 N5 80.38(16)
N3 Cu1 N5 94.23(16)
O1 Cu1 N4 102.51(15)
O2 Cu1 N4 152.05(16)
N6 Cu1 N4 97.40(16)
N3 Cu1 N4 78.34(17)
N5 Cu1 N4 104.56(15)
O3 Cu2 O4 51.67(15)
O3 Cu2 N8 90.84(15)
O3 Cu2 N2 91.78(15)
O4 Cu2 N8 93.70(15)
O4 Cu2 N2 86.63(15)
N8 Cu2 N2 176.92(16)
O3 Cu2 N7 156.24(15)
O4 Cu2 N7 106.46(15)
N8 Cu2 N7 80.59(16)
N2 Cu2 N7 96.37(16)
O3 Cu2 N1 94.97(14)
O4 Cu2 N1 143.21(15)
N8 Cu2 N1 102.89(16)
N2 Cu2 N1 78.49(16)
N7 Cu2 N1 108.50(14)
C56 N1 C52 118.4(4)
C56 N1 Cu2 128.6(3)
C52 N1 Cu2 112.8(3)
C47 N2 C51 119.7(4)
C47 N2 Cu2 123.0(4)
C51 N2 Cu2 117.3(3)
C6 N3 C10 119.8(5)
C6 N3 Cu1 117.7(3)
C10 N3 Cu1 122.0(4)
C1 N4 C5 119.2(5)
C1 N4 Cu1 129.0(3)
C5 N4 Cu1 111.7(3)
C11 N5 C15 118.6(4)
C11 N5 Cu1 127.7(3)
C15 N5 Cu1 113.7(3)
C20 N6 C16 119.8(4)
C20 N6 Cu1 124.0(4)
C16 N6 Cu1 116.1(3)
C46 N7 C42 117.5(4)
C46 N7 Cu2 127.8(3)
C42 N7 Cu2 114.5(3)
C37 N8 C41 118.6(4)
C37 N8 Cu2 125.8(4)
C41 N8 Cu2 115.5(3)
C21 O1 Cu1 110.0(3)
C35 O3 Cu2 111.0(3)
H2W O1W H1W 103.5

loop_
_geom_bond_atom_site_label_1
_geom_bond_atom_site_label_2
_geom_bond_distance
_geom_bond_publ_flag
C1 N4 1.322(6) ?
C1 C2 1.384(8) ?
C1 H1 0.9300 ?
C2 C3 1.357(9) ?
C2 H2 0.9300 ?
C3 C4 1.372(9) ?
C3 H3 0.9300 ?
C4 C5 1.387(8) ?
C4 H4 0.9300 ?
C5 N4 1.341(6) ?
C5 C6 1.480(8) ?
C6 N3 1.340(7) ?
C6 C7 1.377(8) ?
C7 C8 1.377(11) ?
C7 H7 0.9300 ?
C8 C9 1.348(11) ?
C8 H8 0.9300 ?
C9 C10 1.395(9) ?
C9 H9 0.9300 ?
C10 N3 1.344(7) ?
C10 H10 0.9300 ?
C11 N5 1.346(6) ?
C11 C12 1.369(7) ?
C11 H11 0.9300 ?
C12 C13 1.380(8) ?
C12 H12 0.9300 ?
C13 C14 1.364(8) ?
C13 H13 0.9300 ?
C14 C15 1.380(7) ?
C14 H14 0.9300 ?
C15 N5 1.357(6) ?
C15 C16 1.476(7) ?
C16 N6 1.345(6) ?
C16 C17 1.384(7) ?
C17 C18 1.375(8) ?
C17 H17 0.9300 ?
C18 C19 1.382(9) ?
C18 H18 0.9300 ?
C19 C20 1.372(8) ?
C19 H19 0.9300 ?
C20 N6 1.344(6) ?
C20 H20 0.9300 ?
C21 O2 1.233(6) ?
C21 O1 1.284(6) ?
C21 C22 1.490(7) ?
C22 C23 1.373(7) ?
C22 C27 1.381(7) ?
C23 C24 1.380(8) ?
C23 H23 0.9300 ?
C24 C25 1.373(9) ?
C24 H24 0.9300 ?
C25 C26 1.369(8) ?
C25 C28 1.492(8) ?
C26 C27 1.381(8) ?
C26 H26 0.9300 ?
C27 H27 0.9300 ?
C28 H28A 0.9600 ?
C28 H28B 0.9600 ?
C28 H28C 0.9600 ?
C36 C30 1.506(8) ?
C36 H36A 0.9600 ?
C36 H36B 0.9600 ?
C36 H36C 0.9600 ?
C30 C31 1.367(8) ?
C30 C29 1.379(8) ?
C31 C32 1.385(8) ?
C31 H31 0.9300 ?
C32 C33 1.385(7) ?
C32 H32 0.9300 ?
C33 C34 1.384(7) ?
C33 C35 1.489(6) ?
C34 C29 1.372(7) ?
C34 H34 0.9300 ?
C35 O4 1.243(6) ?
C35 O3 1.289(6) ?
C37 N8 1.342(6) ?
C37 C38 1.370(8) ?
C37 H37 0.9300 ?
C38 C39 1.358(9) ?
C38 H38 0.9300 ?
C39 C40 1.377(8) ?
C39 H39 0.9300 ?
C40 C41 1.384(7) ?
C40 H40 0.9300 ?
C41 N8 1.344(6) ?
C41 C42 1.487(6) ?
C42 N7 1.351(6) ?
C42 C43 1.358(7) ?
C43 C44 1.393(8) ?
C43 H43 0.9300 ?
C44 C45 1.368(8) ?
C44 H44 0.9300 ?
C45 C46 1.360(7) ?
C45 H45 0.9300 ?
C46 N7 1.338(6) ?
C46 H46 0.9300 ?
C47 N2 1.336(7) ?
C47 C48 1.371(8) ?
C47 H47 0.9300 ?
C48 C49 1.370(10) ?
C48 H48 0.9300 ?
C49 C50 1.394(9) ?
C49 H49 0.9300 ?
C50 C51 1.393(7) ?
C50 H50 0.9300 ?
C51 N2 1.349(6) ?
C51 C52 1.484(7) ?
C52 N1 1.339(6) ?
C52 C53 1.387(7) ?
C29 H29 0.9300 ?
C53 C54 1.366(8) ?
C53 H53 0.9300 ?
C54 C55 1.372(8) ?
C54 H54 0.9300 ?
C55 C56 1.375(7) ?
C55 H55 0.9300 ?
C56 N1 1.336(6) ?
C56 H56 0.9300 ?
Cu1 O1 1.976(4) y
Cu1 O2 2.769(4) y
Cu1 N6 1.987(4) y
Cu1 N3 2.000(4) y
Cu1 N5 2.060(4) y
Cu1 N4 2.192(4) y
Cu2 O3 1.974(3) y
Cu2 O4 2.832(3) y
Cu2 N8 1.997(4) y
Cu2 N2 2.001(4) y
Cu2 N7 2.038(4) y
Cu2 N1 2.181(4) y
O1W H2W 0.8200 ?
O1W H1W 0.8200 ?

loop_
_geom_hbond_atom_site_label_D
_geom_hbond_atom_site_label_H
_geom_hbond_atom_site_label_A
_geom_hbond_site_symmetry_A
_geom_hbond_distance_DH
_geom_hbond_distance_HA
_geom_hbond_distance_DA
_geom_hbond_angle_DHA
_geom_hbond_publ_flag
O1W H1W I1 2_666 0.82 3.15 3.935(8) 161 y
O1W H2W I1 1_665 0.82 2.76 3.568(8) 170 y
